data_7034368
loop_
_publ_author_name
'Zhang, Yan-Ping'
'Li, Wei-Wei'
'Li, Bai-Xiang'
'Mu, Hong-Liang'
'Li, Yue-Sheng'

_publ_section_title
;
 Well-defined phosphino-phenolate neutral nickel(ii) catalysts for
 efficient (co)polymerization of norbornene and ethylene.
;
_journal_issue 16
_journal_name_full 'Dalton transactions (Cambridge, England : 2003)'
_journal_page_first 7382
_journal_page_last 7394
_journal_paper_doi 10.1039/c5dt00074b
_journal_volume 44
_journal_year 2015
_chemical_formula_sum 'C51 H52 N0 Ni O2 P2'
_chemical_formula_weight 817.58
_chemical_name_systematic ' cis-bis(6-t-butyl-2-(diphenylphosphanyl)phenolato-O,P)-nickel'
_space_group_IT_number 13
_symmetry_cell_setting monoclinic
_symmetry_space_group_name_Hall '-P 2yc'
_symmetry_space_group_name_H-M 'P 1 2/c 1'
_atom_sites_solution_hydrogens geom
_atom_sites_solution_primary direct
_atom_sites_solution_secondary difmap
_audit_creation_method SHELXL-97
_audit_update_record
;
2015-01-06 deposited with the CCDC.
2015-03-11 downloaded from the CCDC.
;
_cell_angle_alpha 90.00
_cell_angle_beta 119.710(4)
_cell_angle_gamma 90.00
_cell_formula_units_Z 2
_cell_length_a 13.2453(9)
_cell_length_b 11.7477(8)
_cell_length_c 15.6869(8)
_cell_measurement_temperature 185(2)
_cell_volume 2120.0(2)
_computing_structure_refinement 'SHELXL-97 (Sheldrick, 1997)'
_computing_structure_solution 'SHELXS-97 (Sheldrick, 1990)'
_diffrn_ambient_temperature 185(2)
_diffrn_measured_fraction_theta_full 0.995
_diffrn_measured_fraction_theta_max 0.995
_diffrn_radiation_monochromator graphite
_diffrn_radiation_source 'fine-focus sealed tube'
_diffrn_radiation_type MoK\a
_diffrn_radiation_wavelength 0.71073
_diffrn_reflns_av_R_equivalents 0.0422
_diffrn_reflns_av_sigmaI/netI 0.0404
_diffrn_reflns_limit_h_max 16
_diffrn_reflns_limit_h_min -16
_diffrn_reflns_limit_k_max 14
_diffrn_reflns_limit_k_min -14
_diffrn_reflns_limit_l_max 19
_diffrn_reflns_limit_l_min -17
_diffrn_reflns_number 15776
_diffrn_reflns_theta_full 26.04
_diffrn_reflns_theta_max 26.04
_diffrn_reflns_theta_min 1.73
_exptl_absorpt_coefficient_mu 0.573
_exptl_absorpt_correction_T_max 0.9397
_exptl_absorpt_correction_T_min 0.7825
_exptl_absorpt_correction_type multi-scan
_exptl_absorpt_process_details SADABS
_exptl_crystal_colour brown
_exptl_crystal_density_diffrn 1.281
_exptl_crystal_density_method 'not measured'
_exptl_crystal_description block
_exptl_crystal_F_000 864
_exptl_crystal_size_max 0.45
_exptl_crystal_size_mid 0.31
_exptl_crystal_size_min 0.11
_refine_diff_density_max 0.470
_refine_diff_density_min -0.207
_refine_diff_density_rms 0.063
_refine_ls_extinction_method none
_refine_ls_goodness_of_fit_ref 1.024
_refine_ls_hydrogen_treatment constr
_refine_ls_matrix_type full
_refine_ls_number_parameters 259
_refine_ls_number_reflns 4170
_refine_ls_number_restraints 0
_refine_ls_restrained_S_all 1.024
_refine_ls_R_factor_all 0.0542
_refine_ls_R_factor_gt 0.0404
_refine_ls_shift/su_max 0.001
_refine_ls_shift/su_mean 0.000
_refine_ls_structure_factor_coef Fsqd
_refine_ls_weighting_details 'calc w=1/[\s^2^(Fo^2^)+(0.0540P)^2^+0.5285P] where P=(Fo^2^+2Fc^2^)/3'
_refine_ls_weighting_scheme calc
_refine_ls_wR_factor_gt 0.0936
_refine_ls_wR_factor_ref 0.1007
_reflns_number_gt 3356
_reflns_number_total 4170
_reflns_threshold_expression >2sigma(I)
_cod_data_source_file c5dt00074b2.cif
_cod_data_source_block 1
_cod_depositor_comments 'Adding full bibliography for 7034364--7034369.cif.'
_cod_original_sg_symbol_H-M P2/c
_cod_database_code 7034368

loop_
_symmetry_equiv_pos_as_xyz
'x, y, z'
'-x, y, -z+1/2'
'-x, -y, -z'
'x, -y, z-1/2'

loop_
_atom_site_label
_atom_site_type_symbol
_atom_site_fract_x
_atom_site_fract_y
_atom_site_fract_z
_atom_site_U_iso_or_equiv
_atom_site_adp_type
_atom_site_occupancy
_atom_site_symmetry_multiplicity
_atom_site_calc_flag
_atom_site_refinement_flags
Ni1 Ni 0.0000 0.60241(3) 0.2500 0.01862(12) Uani 1 2 d S
P1 P 0.14264(5) 0.49023(4) 0.34609(4) 0.01888(14) Uani 1 1 d .
O1 O 0.09695(12) 0.72113(12) 0.32442(11) 0.0255(4) Uani 1 1 d .
C1 C 0.25254(18) 0.59568(17) 0.41700(15) 0.0194(4) Uani 1 1 d .
C2 C 0.20351(18) 0.40799(17) 0.28409(16) 0.0222(5) Uani 1 1 d .
C4 C 0.13330(18) 0.39391(17) 0.43277(16) 0.0209(5) Uani 1 1 d .
C6 C 0.20722(18) 0.70666(17) 0.39117(15) 0.0208(5) Uani 1 1 d .
C7 C 0.03560(19) 0.39734(19) 0.44436(17) 0.0268(5) Uani 1 1 d .
H7A H -0.0277 0.4458 0.4038 0.032 Uiso 1 1 calc R
C9 C 0.36832(18) 0.57645(19) 0.48767(16) 0.0235(5) Uani 1 1 d .
H9A H 0.3973 0.5010 0.5048 0.028 Uiso 1 1 calc R
C11 C 0.2248(2) 0.32093(18) 0.49231(17) 0.0272(5) Uani 1 1 d .
H11A H 0.2913 0.3166 0.4844 0.033 Uiso 1 1 calc R
C13 C 0.43987(19) 0.66788(19) 0.53212(16) 0.0256(5) Uani 1 1 d .
H13A H 0.5188 0.6561 0.5807 0.031 Uiso 1 1 calc R
C14 C 0.28140(18) 0.80217(18) 0.43657(16) 0.0217(5) Uani 1 1 d .
C15 C 0.1883(2) 0.29081(19) 0.27034(18) 0.0318(6) Uani 1 1 d .
H15A H 0.1513 0.2492 0.2991 0.038 Uiso 1 1 calc R
C16 C 0.39613(18) 0.77896(19) 0.50564(16) 0.0242(5) Uani 1 1 d .
H16A H 0.4475 0.8411 0.5364 0.029 Uiso 1 1 calc R
C17 C 0.23265(19) 0.92363(18) 0.41024(16) 0.0241(5) Uani 1 1 d .
C18 C 0.2188(2) 0.2551(2) 0.56270(18) 0.0331(6) Uani 1 1 d .
H18A H 0.2818 0.2067 0.6038 0.040 Uiso 1 1 calc R
C21 C 0.1733(2) 0.9440(2) 0.29860(17) 0.0323(6) Uani 1 1 d .
H21A H 0.1109 0.8883 0.2645 0.049 Uiso 1 1 calc R
H21B H 0.2307 0.9357 0.2769 0.049 Uiso 1 1 calc R
H21C H 0.1407 1.0210 0.2835 0.049 Uiso 1 1 calc R
C22 C 0.1216(2) 0.2593(2) 0.57366(18) 0.0356(6) Uani 1 1 d .
H22A H 0.1176 0.2133 0.6217 0.043 Uiso 1 1 calc R
C24 C 0.2953(2) 0.4110(2) 0.18441(19) 0.0386(6) Uani 1 1 d .
H24A H 0.3310 0.4522 0.1542 0.046 Uiso 1 1 calc R
C25 C 0.3279(2) 1.01425(19) 0.46014(19) 0.0351(6) Uani 1 1 d .
H25A H 0.3635 1.0073 0.5316 0.053 Uiso 1 1 calc R
H25B H 0.2936 1.0902 0.4397 0.053 Uiso 1 1 calc R
H25C H 0.3873 1.0031 0.4411 0.053 Uiso 1 1 calc R
C27 C 0.0304(2) 0.3305(2) 0.51475(18) 0.0341(6) Uani 1 1 d .
H27A H -0.0362 0.3336 0.5226 0.041 Uiso 1 1 calc R
C30 C 0.2573(2) 0.4675(2) 0.24060(17) 0.0294(5) Uani 1 1 d .
H30A H 0.2678 0.5475 0.2496 0.035 Uiso 1 1 calc R
C32 C 0.2814(2) 0.2946(2) 0.1723(2) 0.0428(7) Uani 1 1 d .
H32A H 0.3090 0.2554 0.1349 0.051 Uiso 1 1 calc R
C37 C 0.2277(3) 0.2352(2) 0.2143(2) 0.0441(7) Uani 1 1 d .
H37A H 0.2174 0.1553 0.2048 0.053 Uiso 1 1 calc R
C38 C 0.1432(2) 0.9414(2) 0.4447(2) 0.0360(6) Uani 1 1 d .
H38A H 0.1813 0.9316 0.5160 0.054 Uiso 1 1 calc R
H38B H 0.0804 0.8855 0.4126 0.054 Uiso 1 1 calc R
H38C H 0.1108 1.0184 0.4273 0.054 Uiso 1 1 calc R
C42 C 0.5332(2) 0.1656(2) 0.69232(18) 0.0352(6) Uani 1 1 d .
H42A H 0.5562 0.1255 0.6522 0.042 Uiso 1 1 calc R
C44 C 0.5000 0.3418(3) 0.7500 0.0420(9) Uani 1 2 d S
H44A H 0.5000 0.4227 0.7500 0.050 Uiso 1 2 calc SR
C45 C 0.5334(2) 0.2828(2) 0.69197(19) 0.0405(6) Uani 1 1 d .
H45A H 0.5565 0.3230 0.6519 0.049 Uiso 1 1 calc R
C47 C 0.5000 0.1054(3) 0.7500 0.0333(8) Uani 1 2 d S
C48 C 0.5000 -0.0236(4) 0.7500 0.0654(14) Uani 1 2 d S
H48A H 0.4542 -0.0514 0.6825 0.098 Uiso 0.50 1 calc PR
H48B H 0.4658 -0.0514 0.7890 0.098 Uiso 0.50 1 calc PR
H48C H 0.5800 -0.0514 0.7786 0.098 Uiso 0.50 1 calc PR

loop_
_atom_site_aniso_label
_atom_site_aniso_U_11
_atom_site_aniso_U_22
_atom_site_aniso_U_33
_atom_site_aniso_U_23
_atom_site_aniso_U_13
_atom_site_aniso_U_12
Ni1 0.0181(2) 0.0141(2) 0.0204(2) 0.000 0.00708(17) 0.000
P1 0.0203(3) 0.0160(3) 0.0200(3) 0.0009(2) 0.0097(2) 0.0012(2)
O1 0.0192(8) 0.0149(7) 0.0303(9) -0.0019(6) 0.0032(7) -0.0001(6)
C1 0.0220(11) 0.0182(10) 0.0191(11) 0.0007(8) 0.0111(9) -0.0010(8)
C2 0.0237(11) 0.0233(11) 0.0193(11) 0.0015(9) 0.0103(9) 0.0049(9)
C4 0.0241(11) 0.0188(10) 0.0194(11) -0.0007(8) 0.0106(9) -0.0004(8)
C6 0.0209(11) 0.0214(11) 0.0191(11) -0.0011(9) 0.0092(9) -0.0007(8)
C7 0.0251(12) 0.0300(12) 0.0244(12) 0.0008(10) 0.0117(10) 0.0031(9)
C9 0.0232(11) 0.0245(11) 0.0233(12) 0.0015(9) 0.0119(10) 0.0034(9)
C11 0.0256(12) 0.0260(12) 0.0287(13) 0.0046(10) 0.0124(10) 0.0023(9)
C13 0.0171(11) 0.0343(13) 0.0213(12) -0.0007(10) 0.0065(9) 0.0029(9)
C14 0.0231(11) 0.0215(11) 0.0207(11) -0.0017(9) 0.0111(9) -0.0015(8)
C15 0.0447(15) 0.0226(12) 0.0365(14) 0.0008(10) 0.0266(12) 0.0022(10)
C16 0.0226(11) 0.0278(12) 0.0215(12) -0.0064(9) 0.0103(10) -0.0061(9)
C17 0.0224(11) 0.0205(11) 0.0250(12) -0.0036(9) 0.0084(10) -0.0030(9)
C18 0.0331(14) 0.0311(13) 0.0283(13) 0.0094(10) 0.0101(11) 0.0036(10)
C21 0.0351(14) 0.0220(11) 0.0327(14) 0.0026(10) 0.0113(11) -0.0004(10)
C22 0.0440(15) 0.0361(14) 0.0268(14) 0.0075(11) 0.0177(12) -0.0055(11)
C24 0.0401(15) 0.0498(16) 0.0339(15) -0.0040(12) 0.0245(13) -0.0076(12)
C25 0.0356(14) 0.0235(12) 0.0377(15) -0.0045(11) 0.0118(12) -0.0054(10)
C27 0.0349(14) 0.0416(14) 0.0336(14) 0.0011(11) 0.0228(12) -0.0039(11)
C30 0.0306(13) 0.0298(12) 0.0290(13) -0.0016(10) 0.0157(11) -0.0043(10)
C32 0.0526(17) 0.0460(16) 0.0422(17) -0.0087(13) 0.0328(15) 0.0063(13)
C37 0.071(2) 0.0264(13) 0.0491(18) -0.0036(12) 0.0409(16) 0.0039(13)
C38 0.0350(14) 0.0309(13) 0.0440(16) -0.0030(11) 0.0211(13) 0.0031(10)
C42 0.0267(13) 0.0529(17) 0.0254(13) -0.0078(11) 0.0124(11) -0.0001(11)
C44 0.040(2) 0.034(2) 0.041(2) 0.000 0.0117(19) 0.000
C45 0.0333(14) 0.0557(17) 0.0297(14) 0.0014(12) 0.0134(12) -0.0124(12)
C47 0.0291(18) 0.0382(19) 0.0230(18) 0.000 0.0057(15) 0.000
C48 0.091(4) 0.042(2) 0.041(3) 0.000 0.016(3) 0.000

loop_
_atom_type_symbol
_atom_type_description
_atom_type_scat_dispersion_real
_atom_type_scat_dispersion_imag
_atom_type_scat_source
C C 0.0033 0.0016 'International Tables Vol C Tables 4.2.6.8 and 6.1.1.4'
H H 0.0000 0.0000 'International Tables Vol C Tables 4.2.6.8 and 6.1.1.4'
N N 0.0061 0.0033 'International Tables Vol C Tables 4.2.6.8 and 6.1.1.4'
Ni Ni 0.3393 1.1124 'International Tables Vol C Tables 4.2.6.8 and 6.1.1.4'
O O 0.0106 0.0060 'International Tables Vol C Tables 4.2.6.8 and 6.1.1.4'
P P 0.1023 0.0942 'International Tables Vol C Tables 4.2.6.8 and 6.1.1.4'

loop_
_geom_angle_atom_site_label_1
_geom_angle_atom_site_label_2
_geom_angle_atom_site_label_3
_geom_angle
_geom_angle_site_symmetry_1
_geom_angle_site_symmetry_3
O1 Ni1 O1 83.06(9) . 2
O1 Ni1 P1 167.82(5) . 2
O1 Ni1 P1 85.83(5) 2 2
O1 Ni1 P1 85.83(5) . .
O1 Ni1 P1 167.82(5) 2 .
P1 Ni1 P1 105.64(3) 2 .
C1 P1 C2 104.90(10) . .
C1 P1 C4 107.32(9) . .
C2 P1 C4 106.36(10) . .
C1 P1 Ni1 99.69(7) . .
C2 P1 Ni1 114.41(7) . .
C4 P1 Ni1 122.40(7) . .
C6 O1 Ni1 123.28(13) . .
C9 C1 C6 121.50(19) . .
C9 C1 P1 127.52(16) . .
C6 C1 P1 110.98(15) . .
C15 C2 C30 119.3(2) . .
C15 C2 P1 122.66(17) . .
C30 C2 P1 117.68(16) . .
C7 C4 C11 119.0(2) . .
C7 C4 P1 119.39(16) . .
C11 C4 P1 121.54(16) . .
O1 C6 C1 119.58(18) . .
O1 C6 C14 120.79(18) . .
C1 C6 C14 119.62(19) . .
C27 C7 C4 120.3(2) . .
C27 C7 H7A 119.9 . .
C4 C7 H7A 119.9 . .
C13 C9 C1 119.2(2) . .
C13 C9 H9A 120.4 . .
C1 C9 H9A 120.4 . .
C18 C11 C4 120.2(2) . .
C18 C11 H11A 119.9 . .
C4 C11 H11A 119.9 . .
C9 C13 C16 119.8(2) . .
C9 C13 H13A 120.1 . .
C16 C13 H13A 120.1 . .
C16 C14 C6 116.86(19) . .
C16 C14 C17 122.97(19) . .
C6 C14 C17 120.15(18) . .
C37 C15 C2 119.5(2) . .
C37 C15 H15A 120.3 . .
C2 C15 H15A 120.3 . .
C14 C16 C13 123.0(2) . .
C14 C16 H16A 118.5 . .
C13 C16 H16A 118.5 . .
C25 C17 C14 112.17(18) . .
C25 C17 C38 107.92(19) . .
C14 C17 C38 108.99(18) . .
C25 C17 C21 107.38(18) . .
C14 C17 C21 111.06(18) . .
C38 C17 C21 109.25(19) . .
C22 C18 C11 120.4(2) . .
C22 C18 H18A 119.8 . .
C11 C18 H18A 119.8 . .
C17 C21 H21A 109.5 . .
C17 C21 H21B 109.5 . .
H21A C21 H21B 109.5 . .
C17 C21 H21C 109.5 . .
H21A C21 H21C 109.5 . .
H21B C21 H21C 109.5 . .
C18 C22 C27 119.9(2) . .
C18 C22 H22A 120.0 . .
C27 C22 H22A 120.0 . .
C32 C24 C30 119.8(2) . .
C32 C24 H24A 120.1 . .
C30 C24 H24A 120.1 . .
C17 C25 H25A 109.5 . .
C17 C25 H25B 109.5 . .
H25A C25 H25B 109.5 . .
C17 C25 H25C 109.5 . .
H25A C25 H25C 109.5 . .
H25B C25 H25C 109.5 . .
C22 C27 C7 120.3(2) . .
C22 C27 H27A 119.9 . .
C7 C27 H27A 119.9 . .
C24 C30 C2 120.5(2) . .
C24 C30 H30A 119.8 . .
C2 C30 H30A 119.8 . .
C37 C32 C24 120.2(2) . .
C37 C32 H32A 119.9 . .
C24 C32 H32A 119.9 . .
C32 C37 C15 120.7(2) . .
C32 C37 H37A 119.6 . .
C15 C37 H37A 119.6 . .
C17 C38 H38A 109.5 . .
C17 C38 H38B 109.5 . .
H38A C38 H38B 109.5 . .
C17 C38 H38C 109.5 . .
H38A C38 H38C 109.5 . .
H38B C38 H38C 109.5 . .
C45 C42 C47 121.1(3) . .
C45 C42 H42A 119.4 . .
C47 C42 H42A 119.4 . .
C45 C44 C45 119.7(4) 2_656 .
C45 C44 H44A 120.2 2_656 .
C45 C44 H44A 120.2 . .
C42 C45 C44 119.9(3) . .
C42 C45 H45A 120.1 . .
C44 C45 H45A 120.1 . .
C42 C47 C42 118.4(3) 2_656 .
C42 C47 C48 120.81(17) 2_656 .
C42 C47 C48 120.81(17) . .
C47 C48 H48A 109.5 . .
C47 C48 H48B 109.5 . .
H48A C48 H48B 109.5 . .
C47 C48 H48C 109.5 . .
H48A C48 H48C 109.5 . .
H48B C48 H48C 109.5 . .

loop_
_geom_bond_atom_site_label_1
_geom_bond_atom_site_label_2
_geom_bond_distance
_geom_bond_site_symmetry_2
Ni1 O1 1.8630(14) .
Ni1 O1 1.8630(14) 2
Ni1 P1 2.1807(6) 2
Ni1 P1 2.1807(6) .
P1 C1 1.813(2) .
P1 C2 1.819(2) .
P1 C4 1.820(2) .
O1 C6 1.320(2) .
C1 C9 1.395(3) .
C1 C6 1.408(3) .
C2 C15 1.392(3) .
C2 C30 1.394(3) .
C4 C7 1.394(3) .
C4 C11 1.398(3) .
C6 C14 1.428(3) .
C7 C27 1.384(3) .
C7 H7A 0.9500 .
C9 C13 1.372(3) .
C9 H9A 0.9500 .
C11 C18 1.382(3) .
C11 H11A 0.9500 .
C13 C16 1.405(3) .
C13 H13A 0.9500 .
C14 C16 1.388(3) .
C14 C17 1.536(3) .
C15 C37 1.388(3) .
C15 H15A 0.9500 .
C16 H16A 0.9500 .
C17 C25 1.536(3) .
C17 C38 1.541(3) .
C17 C21 1.542(3) .
C18 C22 1.380(3) .
C18 H18A 0.9500 .
C21 H21A 0.9800 .
C21 H21B 0.9800 .
C21 H21C 0.9800 .
C22 C27 1.381(3) .
C22 H22A 0.9500 .
C24 C32 1.380(4) .
C24 C30 1.383(3) .
C24 H24A 0.9500 .
C25 H25A 0.9800 .
C25 H25B 0.9800 .
C25 H25C 0.9800 .
C27 H27A 0.9500 .
C30 H30A 0.9500 .
C32 C37 1.374(4) .
C32 H32A 0.9500 .
C37 H37A 0.9500 .
C38 H38A 0.9800 .
C38 H38B 0.9800 .
C38 H38C 0.9800 .
C42 C45 1.377(4) .
C42 C47 1.380(3) .
C42 H42A 0.9500 .
C44 C45 1.380(3) 2_656
C44 C45 1.380(3) .
C44 H44A 0.9500 .
C45 H45A 0.9500 .
C47 C42 1.380(3) 2_656
C47 C48 1.515(5) .
C48 H48A 0.9800 .
C48 H48B 0.9800 .
C48 H48C 0.9800 .

loop_
_geom_torsion_atom_site_label_1
_geom_torsion_atom_site_label_2
_geom_torsion_atom_site_label_3
_geom_torsion_atom_site_label_4
_geom_torsion
_geom_torsion_site_symmetry_1
_geom_torsion_site_symmetry_4
O1 Ni1 P1 C1 -5.65(8) . .
O1 Ni1 P1 C1 18.6(3) 2 .
P1 Ni1 P1 C1 178.51(7) 2 .
O1 Ni1 P1 C2 -116.99(9) . .
O1 Ni1 P1 C2 -92.8(3) 2 .
P1 Ni1 P1 C2 67.17(8) 2 .
O1 Ni1 P1 C4 112.13(10) . .
O1 Ni1 P1 C4 136.4(2) 2 .
P1 Ni1 P1 C4 -63.71(8) 2 .
O1 Ni1 O1 C6 -166.7(2) 2 .
P1 Ni1 O1 C6 168.92(17) 2 .
P1 Ni1 O1 C6 8.27(16) . .
C2 P1 C1 C9 -56.6(2) . .
C4 P1 C1 C9 56.2(2) . .
Ni1 P1 C1 C9 -175.25(18) . .
C2 P1 C1 C6 122.48(16) . .
C4 P1 C1 C6 -124.66(16) . .
Ni1 P1 C1 C6 3.85(16) . .
C1 P1 C2 C15 142.1(2) . .
C4 P1 C2 C15 28.6(2) . .
Ni1 P1 C2 C15 -109.68(19) . .
C1 P1 C2 C30 -44.36(19) . .
C4 P1 C2 C30 -157.89(17) . .
Ni1 P1 C2 C30 63.82(19) . .
C1 P1 C4 C7 108.88(18) . .
C2 P1 C4 C7 -139.26(18) . .
Ni1 P1 C4 C7 -5.1(2) . .
C1 P1 C4 C11 -67.4(2) . .
C2 P1 C4 C11 44.5(2) . .
Ni1 P1 C4 C11 178.64(15) . .
Ni1 O1 C6 C1 -7.7(3) . .
Ni1 O1 C6 C14 171.53(15) . .
C9 C1 C6 O1 -179.53(19) . .
P1 C1 C6 O1 1.3(3) . .
C9 C1 C6 C14 1.2(3) . .
P1 C1 C6 C14 -177.91(16) . .
C11 C4 C7 C27 0.9(3) . .
P1 C4 C7 C27 -175.47(18) . .
C6 C1 C9 C13 -0.8(3) . .
P1 C1 C9 C13 178.25(17) . .
C7 C4 C11 C18 -1.2(3) . .
P1 C4 C11 C18 175.02(18) . .
C1 C9 C13 C16 -0.4(3) . .
O1 C6 C14 C16 -179.76(19) . .
C1 C6 C14 C16 -0.5(3) . .
O1 C6 C14 C17 1.7(3) . .
C1 C6 C14 C17 -179.05(19) . .
C30 C2 C15 C37 0.5(4) . .
P1 C2 C15 C37 173.9(2) . .
C6 C14 C16 C13 -0.6(3) . .
C17 C14 C16 C13 177.8(2) . .
C9 C13 C16 C14 1.1(3) . .
C16 C14 C17 C25 6.4(3) . .
C6 C14 C17 C25 -175.2(2) . .
C16 C14 C17 C38 -113.1(2) . .
C6 C14 C17 C38 65.4(3) . .
C16 C14 C17 C21 126.5(2) . .
C6 C14 C17 C21 -55.1(3) . .
C4 C11 C18 C22 1.1(4) . .
C11 C18 C22 C27 -0.7(4) . .
C18 C22 C27 C7 0.3(4) . .
C4 C7 C27 C22 -0.4(4) . .
C32 C24 C30 C2 -0.9(4) . .
C15 C2 C30 C24 -0.1(3) . .
P1 C2 C30 C24 -173.79(19) . .
C30 C24 C32 C37 1.3(4) . .
C24 C32 C37 C15 -0.9(4) . .
C2 C15 C37 C32 0.0(4) . .
C47 C42 C45 C44 0.0(3) . .
C45 C44 C45 C42 0.01(17) 2_656 .
C45 C42 C47 C42 0.01(17) . 2_656
C45 C42 C47 C48 -179.99(17) . .
